data_1554607
loop_
_publ_author_name
'Zegke, Markus'
'Zhang, Xiaobin'
'Pidchenko, Ivan'
'Hlina, Johann A.'
'Lord, Rianne M.'
'Purkis, Jamie'
'Nichol, Gary S.'
'Magnani, Nicola'
'Schreckenbach, Georg'
'Vitova, Tonya'
'Love, Jason B.'
'Arnold, Polly L.'

_publ_section_title
;
 Differential uranyl(v) oxo-group bonding between the uranium and metal
 cations from groups 1, 2, 4, and 12; a high energy resolution X-ray
 absorption, computational, and synthetic study
;
_journal_issue 42
_journal_name_full 'Chemical Science'
_journal_page_first 9740
_journal_paper_doi 10.1039/C8SC05717F
_journal_volume 10
_journal_year 2019
_chemical_formula_sum 'C82 H86 Cl N12 O3 U Zr'
_chemical_formula_weight 1652.33
_space_group_IT_number 14
_space_group_name_Hall '-P 2ybc'
_space_group_name_H-M_alt 'P 1 21/c 1'
_symmetry_cell_setting monoclinic
_symmetry_space_group_name_H-M 'P 1 21/c 1'
_atom_sites_solution_hydrogens geom
_atom_sites_solution_primary direct
_atom_sites_solution_secondary difmap
_audit_creation_method SHELXL-97
_audit_update_record
;
2018-12-07 deposited with the CCDC.	2019-08-27 downloaded from the CCDC.
;
_cell_angle_alpha 90.00
_cell_angle_beta 115.829(7)
_cell_angle_gamma 90.00
_cell_formula_units_Z 4
_cell_length_a 20.2769(12)
_cell_length_b 21.7767(10)
_cell_length_c 18.5794(11)
_cell_measurement_reflns_used 18401
_cell_measurement_temperature 170(2)
_cell_measurement_theta_max 29.3660
_cell_measurement_theta_min 3.4440
_cell_volume 7384.4(8)
_computing_cell_refinement
;
CrysAlisPro, Agilent Technologies,
Version 1.171.36.24 (release 03-12-2012 CrysAlis171 .NET)
(compiled Dec  3 2012,18:21:49)
;
_computing_data_collection
;
CrysAlisPro, Agilent Technologies,
Version 1.171.36.24 (release 03-12-2012 CrysAlis171 .NET)
(compiled Dec  3 2012,18:21:49)
;
_computing_data_reduction
;
CrysAlisPro, Agilent Technologies,
Version 1.171.36.24 (release 03-12-2012 CrysAlis171 .NET)
(compiled Dec  3 2012,18:21:49)
;
_computing_molecular_graphics MERCURY
_computing_publication_material ORTEP
_computing_structure_refinement 'SHELXL-97 (Sheldrick, 2008)'
_computing_structure_solution WinGX
_diffrn_ambient_temperature 170(2)
_diffrn_detector_area_resol_mean 8.0521
_diffrn_measured_fraction_theta_full 0.998
_diffrn_measured_fraction_theta_max 0.998
_diffrn_measurement_device_type 'Xcalibur, Eos'
_diffrn_measurement_method '\w scans'
_diffrn_radiation_monochromator graphite
_diffrn_radiation_source 'Enhance (Mo) X-ray Source'
_diffrn_radiation_type MoK\a
_diffrn_radiation_wavelength 0.71073
_diffrn_reflns_av_R_equivalents 0.1048
_diffrn_reflns_av_sigmaI/netI 0.0794
_diffrn_reflns_limit_h_max 24
_diffrn_reflns_limit_h_min -24
_diffrn_reflns_limit_k_max 26
_diffrn_reflns_limit_k_min -26
_diffrn_reflns_limit_l_max 21
_diffrn_reflns_limit_l_min -22
_diffrn_reflns_number 75846
_diffrn_reflns_theta_full 25.68
_diffrn_reflns_theta_max 25.68
_diffrn_reflns_theta_min 2.88
_exptl_absorpt_coefficient_mu 2.426
_exptl_absorpt_correction_T_max 1.00000
_exptl_absorpt_correction_T_min 0.62636
_exptl_absorpt_correction_type multi-scan
_exptl_absorpt_process_details
;
CrysAlisPro, Agilent Technologies,
Version 1.171.36.24 (release 03-12-2012 CrysAlis171 .NET)
(compiled Dec  3 2012,18:21:49)
Empirical absorption correction using spherical harmonics,
 implemented in SCALE3 ABSPACK scaling algorithm.
;
_exptl_crystal_colour red
_exptl_crystal_density_diffrn 1.486
_exptl_crystal_density_method 'not measured'
_exptl_crystal_description block
_exptl_crystal_F_000 3340
_exptl_crystal_size_max 0.5278
_exptl_crystal_size_mid 0.2306
_exptl_crystal_size_min 0.1686
_refine_diff_density_max 5.636
_refine_diff_density_min -1.568
_refine_diff_density_rms 0.187
_refine_ls_extinction_method none
_refine_ls_goodness_of_fit_ref 1.089
_refine_ls_hydrogen_treatment mixed
_refine_ls_matrix_type full
_refine_ls_number_parameters 901
_refine_ls_number_reflns 14015
_refine_ls_number_restraints 1
_refine_ls_restrained_S_all 1.090
_refine_ls_R_factor_all 0.0992
_refine_ls_R_factor_gt 0.0717
_refine_ls_shift/su_max 0.000
_refine_ls_shift/su_mean 0.000
_refine_ls_structure_factor_coef Fsqd
_refine_ls_weighting_details 'calc w=1/[\s^2^(Fo^2^)+(0.0536P)^2^+79.3412P] where P=(Fo^2^+2Fc^2^)/3'
_refine_ls_weighting_scheme calc
_refine_ls_wR_factor_gt 0.1606
_refine_ls_wR_factor_ref 0.1783
_reflns_number_gt 10516
_reflns_number_total 14015
_reflns_threshold_expression >2\s(I)
_cod_data_source_file c8sc05717f2.cif
_cod_data_source_block p14093mono
_cod_original_cell_volume 7384.4(7)
_cod_database_code 1554607

loop_
_symmetry_equiv_pos_as_xyz
'x, y, z'
'-x, y+1/2, -z+1/2'
'-x, -y, -z'
'x, -y-1/2, z-1/2'

loop_
_atom_site_label
_atom_site_type_symbol
_atom_site_fract_x
_atom_site_fract_y
_atom_site_fract_z
_atom_site_U_iso_or_equiv
_atom_site_adp_type
_atom_site_occupancy
_atom_site_symmetry_multiplicity
_atom_site_calc_flag
_atom_site_refinement_flags
C1 C 0.3511(5) 0.2505(4) 0.3045(5) 0.0302(19) Uani 1 1 d .
C2 C 0.3267(5) 0.1895(4) 0.2973(5) 0.038(2) Uani 1 1 d .
H2 H 0.3566 0.1538 0.3122 0.046 Uiso 1 1 calc R
C3 C 0.2504(5) 0.1908(5) 0.2643(5) 0.037(2) Uani 1 1 d .
H3 H 0.2184 0.1566 0.2530 0.044 Uiso 1 1 calc R
C4 C 0.2308(5) 0.2521(4) 0.2511(5) 0.0275(18) Uani 1 1 d .
C5 C 0.1610(4) 0.2797(4) 0.2138(5) 0.0301(19) Uani 1 1 d .
H5 H 0.1190 0.2540 0.1944 0.036 Uiso 1 1 calc R
C6 C 0.0779(5) 0.3605(4) 0.1628(5) 0.035(2) Uani 1 1 d .
C7 C 0.0237(5) 0.3484(5) 0.1870(6) 0.040(2) Uani 1 1 d .
H7 H 0.0353 0.3240 0.2333 0.048 Uiso 1 1 calc R
C8 C -0.0467(5) 0.3709(5) 0.1460(6) 0.044(2) Uani 1 1 d .
C9 C -0.1037(6) 0.3562(6) 0.1744(8) 0.068(4) Uani 1 1 d .
H9A H -0.1503 0.3754 0.1387 0.102 Uiso 1 1 calc R
H9B H -0.0880 0.3719 0.2288 0.102 Uiso 1 1 calc R
H9C H -0.1103 0.3116 0.1742 0.102 Uiso 1 1 calc R
C10 C -0.0632(5) 0.4075(5) 0.0789(6) 0.045(3) Uani 1 1 d .
C11 C -0.1390(6) 0.4343(6) 0.0321(8) 0.063(3) Uani 1 1 d .
H11A H -0.1707 0.4221 0.0572 0.094 Uiso 1 1 calc R
H11B H -0.1597 0.4189 -0.0230 0.094 Uiso 1 1 calc R
H11C H -0.1357 0.4792 0.0318 0.094 Uiso 1 1 calc R
C12 C -0.0092(5) 0.4189(5) 0.0541(6) 0.042(2) Uani 1 1 d .
H12 H -0.0205 0.4438 0.0082 0.051 Uiso 1 1 calc R
C13 C 0.0605(5) 0.3955(4) 0.0939(5) 0.037(2) Uani 1 1 d .
C14 C 0.1056(5) 0.3957(4) -0.0009(6) 0.040(2) Uani 1 1 d .
H14 H 0.0593 0.3801 -0.0375 0.049 Uiso 1 1 calc R
C15 C 0.1614(5) 0.4075(4) -0.0276(5) 0.038(2) Uani 1 1 d .
C16 C 0.1612(7) 0.4050(6) -0.1012(7) 0.056(3) Uani 1 1 d .
H16 H 0.1216 0.3921 -0.1496 0.067 Uiso 1 1 calc R
C17 C 0.2297(6) 0.4251(5) -0.0922(6) 0.049(3) Uani 1 1 d .
H17 H 0.2448 0.4288 -0.1337 0.059 Uiso 1 1 calc R
C18 C 0.2716(6) 0.4385(5) -0.0129(6) 0.042(2) Uani 1 1 d .
C19 C 0.3491(5) 0.4626(5) 0.0312(6) 0.042(2) Uani 1 1 d .
C20 C 0.3841(7) 0.4697(7) -0.0265(7) 0.068(4) Uani 1 1 d .
H20A H 0.4342 0.4852 0.0027 0.101 Uiso 1 1 calc R
H20B H 0.3553 0.4987 -0.0689 0.101 Uiso 1 1 calc R
H20C H 0.3852 0.4298 -0.0502 0.101 Uiso 1 1 calc R
C21 C 0.3950(6) 0.4161(6) 0.0971(6) 0.053(3) Uani 1 1 d .
H21A H 0.4452 0.4314 0.1259 0.079 Uiso 1 1 calc R
H21B H 0.3956 0.3764 0.0725 0.079 Uiso 1 1 calc R
H21C H 0.3732 0.4110 0.1345 0.079 Uiso 1 1 calc R
C22 C 0.3479(5) 0.5246(5) 0.0680(5) 0.042(2) Uani 1 1 d .
C23 C 0.3539(6) 0.5827(6) 0.0445(7) 0.054(3) Uani 1 1 d .
H23 H 0.3622 0.5933 -0.0005 0.065 Uiso 1 1 calc R
C24 C 0.3461(6) 0.6237(5) 0.0972(6) 0.052(3) Uani 1 1 d .
H24 H 0.3480 0.6672 0.0946 0.063 Uiso 1 1 calc R
C25 C 0.3350(5) 0.5907(4) 0.1538(6) 0.038(2) Uani 1 1 d .
C26 C 0.3269(5) 0.6101(4) 0.2233(6) 0.039(2) Uani 1 1 d .
H26 H 0.3291 0.6526 0.2353 0.047 Uiso 1 1 calc R
C27 C 0.3082(4) 0.5923(4) 0.3372(5) 0.0303(19) Uani 1 1 d .
C28 C 0.2914(5) 0.6528(5) 0.3485(6) 0.042(2) Uani 1 1 d .
H28 H 0.2818 0.6819 0.3069 0.050 Uiso 1 1 calc R
C29 C 0.2884(6) 0.6716(5) 0.4169(6) 0.046(3) Uani 1 1 d .
C30 C 0.2725(8) 0.7376(6) 0.4274(8) 0.070(4) Uani 1 1 d .
H30A H 0.2724 0.7428 0.4798 0.105 Uiso 1 1 calc R
H30B H 0.2245 0.7490 0.3852 0.105 Uiso 1 1 calc R
H30C H 0.3103 0.7639 0.4242 0.105 Uiso 1 1 calc R
C31 C 0.3012(6) 0.6287(5) 0.4780(6) 0.043(2) Uani 1 1 d .
C32 C 0.2989(7) 0.6481(6) 0.5551(7) 0.062(3) Uani 1 1 d .
H32A H 0.2871 0.6920 0.5525 0.093 Uiso 1 1 calc R
H32B H 0.3468 0.6407 0.6001 0.093 Uiso 1 1 calc R
H32C H 0.2614 0.6243 0.5626 0.093 Uiso 1 1 calc R
C33 C 0.3167(5) 0.5689(5) 0.4665(5) 0.038(2) Uani 1 1 d .
H33 H 0.3246 0.5396 0.5074 0.045 Uiso 1 1 calc R
C34 C 0.3212(4) 0.5499(4) 0.3977(5) 0.032(2) Uani 1 1 d .
C35 C 0.4020(5) 0.4680(4) 0.4478(5) 0.0302(19) Uani 1 1 d .
H35 H 0.4264 0.4936 0.4932 0.036 Uiso 1 1 calc R
C36 C 0.4328(5) 0.4099(4) 0.4469(5) 0.031(2) Uani 1 1 d .
C37 C 0.4981(5) 0.3852(4) 0.5005(5) 0.035(2) Uani 1 1 d .
H37 H 0.5312 0.4024 0.5501 0.042 Uiso 1 1 calc R
C38 C 0.5063(5) 0.3300(4) 0.4679(5) 0.034(2) Uani 1 1 d .
H38 H 0.5458 0.3019 0.4914 0.041 Uiso 1 1 calc R
C39 C 0.4455(5) 0.3236(4) 0.3943(5) 0.033(2) Uani 1 1 d .
C40 C 0.4285(5) 0.2738(4) 0.3321(6) 0.036(2) Uani 1 1 d .
C41 C 0.4833(6) 0.2207(5) 0.3665(7) 0.060(3) Uani 1 1 d .
H41A H 0.4722 0.1887 0.3258 0.090 Uiso 1 1 calc R
H41B H 0.4796 0.2036 0.4134 0.090 Uiso 1 1 calc R
H41C H 0.5331 0.2360 0.3822 0.090 Uiso 1 1 calc R
C42 C 0.4369(6) 0.3010(5) 0.2605(6) 0.047(3) Uani 1 1 d .
H42A H 0.4263 0.2693 0.2195 0.071 Uiso 1 1 calc R
H42B H 0.4871 0.3158 0.2779 0.071 Uiso 1 1 calc R
H42C H 0.4025 0.3352 0.2382 0.071 Uiso 1 1 calc R
C43 C 0.1166(6) 0.4755(6) 0.2710(6) 0.057(3) Uani 1 1 d .
H43 H 0.1192 0.4434 0.3068 0.069 Uiso 1 1 calc R
C44 C 0.0580(8) 0.5158(9) 0.2455(9) 0.095(6) Uani 1 1 d .
H44 H 0.0215 0.5121 0.2644 0.114 Uiso 1 1 calc R
C45 C 0.0537(10) 0.5607(10) 0.1935(9) 0.109(7) Uani 1 1 d .
H45 H 0.0137 0.5886 0.1750 0.131 Uiso 1 1 calc R
C46 C 0.1064(8) 0.5659(6) 0.1676(8) 0.071(4) Uani 1 1 d .
H46 H 0.1052 0.5980 0.1325 0.085 Uiso 1 1 calc R
C47 C 0.1617(6) 0.5231(5) 0.1938(6) 0.050(3) Uani 1 1 d .
H47 H 0.1964 0.5247 0.1723 0.060 Uiso 1 1 calc R
C48 C 0.3530(6) 0.2971(6) 0.5163(8) 0.065(4) Uani 1 1 d .
H48 H 0.3865 0.3188 0.5025 0.079 Uiso 1 1 calc R
C49 C 0.3063(8) 0.2516(6) 0.4728(7) 0.061(3) Uani 1 1 d .
H49 H 0.3011 0.2367 0.4225 0.073 Uiso 1 1 calc R
C50 C 0.2682(6) 0.2306(5) 0.5137(8) 0.062(4) Uani 1 1 d .
H50 H 0.2334 0.1982 0.4973 0.075 Uiso 1 1 calc R
C51 C 0.2892(7) 0.2648(6) 0.5820(7) 0.058(3) Uani 1 1 d .
H51 H 0.2710 0.2613 0.6211 0.070 Uiso 1 1 calc R
C52 C 0.3423(7) 0.3055(6) 0.5831(7) 0.060(3) Uani 1 1 d .
H52 H 0.3672 0.3347 0.6240 0.073 Uiso 1 1 calc R
C53 C 0.1514(11) 0.3844(7) 0.5348(12) 0.092(6) Uani 1 1 d .
H53 H 0.1179 0.3587 0.5439 0.111 Uiso 1 1 calc R
C54 C 0.2246(13) 0.3937(7) 0.5875(9) 0.093(6) Uani 1 1 d .
H54 H 0.2495 0.3753 0.6387 0.111 Uiso 1 1 calc R
C55 C 0.2559(9) 0.4350(6) 0.5524(7) 0.071(4) Uani 1 1 d .
H55 H 0.3054 0.4485 0.5748 0.086 Uiso 1 1 calc R
C56 C 0.2000(8) 0.4523(6) 0.4782(6) 0.067(4) Uani 1 1 d .
H56 H 0.2048 0.4811 0.4424 0.080 Uiso 1 1 calc R
C57 C 0.1355(8) 0.4200(7) 0.4654(10) 0.076(4) Uani 1 1 d .
H57 H 0.0901 0.4217 0.4189 0.091 Uiso 1 1 calc R
C58 C -0.1386(10) 0.2273(8) 0.4564(10) 0.105(6) Uani 1 1 d D
H58 H -0.1630 0.2185 0.4887 0.126 Uiso 1 1 calc R
C59 C -0.0669(11) 0.2325(9) 0.4869(10) 0.102(6) Uani 1 1 d .
H59 H -0.0394 0.2264 0.5428 0.123 Uiso 1 1 calc R
C60 C -0.0321(8) 0.2452(8) 0.4452(11) 0.090(5) Uani 1 1 d .
H60 H 0.0196 0.2497 0.4713 0.108 Uiso 1 1 calc R
C61 C -0.0660(10) 0.2521(12) 0.3688(11) 0.127(8) Uani 1 1 d .
H61 H -0.0390 0.2608 0.3391 0.152 Uiso 1 1 calc R
C62 C -0.1387(10) 0.2472(12) 0.3313(10) 0.130(9) Uani 1 1 d .
H62 H -0.1619 0.2519 0.2748 0.156 Uiso 1 1 calc R
C63 C -0.1797(8) 0.2363(8) 0.3676(10) 0.095(5) Uani 1 1 d D
H63 H -0.2317 0.2341 0.3401 0.114 Uiso 1 1 calc R
C64 C 0.1353(17) 0.5011(14) 0.7125(15) 0.174(12) Uani 1 1 d .
H64A H 0.1419 0.4991 0.7685 0.209 Uiso 1 1 calc R
H64B H 0.1315 0.4585 0.6924 0.209 Uiso 1 1 calc R
C65 C 0.1955(15) 0.5289(19) 0.711(2) 0.203(17) Uani 1 1 d .
H65A H 0.2305 0.4980 0.7091 0.244 Uiso 1 1 calc R
H65B H 0.2208 0.5554 0.7584 0.244 Uiso 1 1 calc R
C66 C 0.163(2) 0.5672(18) 0.634(3) 0.23(2) Uani 1 1 d .
H66A H 0.1802 0.6103 0.6442 0.279 Uiso 1 1 calc R
H66B H 0.1758 0.5496 0.5924 0.279 Uiso 1 1 calc R
C67 C 0.085(2) 0.5625(19) 0.6115(17) 0.24(2) Uani 1 1 d .
H67A H 0.0644 0.6044 0.6033 0.289 Uiso 1 1 calc R
H67B H 0.0618 0.5406 0.5598 0.289 Uiso 1 1 calc R
C68 C 0.045(4) 0.5985(19) 0.407(2) 0.24(3) Uani 1 1 d .
H68 H 0.0522 0.5585 0.4295 0.287 Uiso 1 1 calc R
C69 C 0.0989(15) 0.6251(18) 0.401(3) 0.20(2) Uani 1 1 d .
H69 H 0.1488 0.6165 0.4349 0.243 Uiso 1 1 calc R
C70 C 0.077(2) 0.6673(16) 0.339(2) 0.171(11) Uani 1 1 d .
H70 H 0.1107 0.6894 0.3263 0.206 Uiso 1 1 calc R
C71 C 0.002(2) 0.6752(12) 0.2973(13) 0.138(10) Uani 1 1 d .
H71 H -0.0217 0.7007 0.2516 0.166 Uiso 1 1 calc R
C72 C -0.0322(14) 0.6436(15) 0.329(2) 0.176(17) Uani 1 1 d .
H72 H -0.0840 0.6411 0.3002 0.211 Uiso 1 1 calc R
C73 C 0.5272(9) 0.4602(7) 0.3204(8) 0.076(4) Uani 1 1 d .
H73 H 0.5137 0.4269 0.3443 0.091 Uiso 1 1 calc R
C74 C 0.4984(8) 0.5151(8) 0.3166(8) 0.075(4) Uani 1 1 d .
H74 H 0.4648 0.5219 0.3389 0.090 Uiso 1 1 calc R
C75 C 0.5170(9) 0.5618(8) 0.2808(13) 0.112(7) Uani 1 1 d .
H75 H 0.4954 0.6011 0.2768 0.135 Uiso 1 1 calc R
C76 C 0.5633(14) 0.5533(12) 0.2525(15) 0.137(9) Uani 1 1 d .
H76 H 0.5785 0.5870 0.2309 0.164 Uiso 1 1 calc R
C77 C 0.5898(11) 0.4996(14) 0.2527(13) 0.120(7) Uani 1 1 d .
H77 H 0.6199 0.4935 0.2260 0.144 Uiso 1 1 calc R
C78 C 0.5673(10) 0.2577(10) 0.1760(12) 0.102(5) Uani 1 1 d .
H78 H 0.5451 0.2198 0.1783 0.122 Uiso 1 1 calc R
C79 C 0.5323(9) 0.2944(8) 0.1130(11) 0.090(5) Uani 1 1 d .
H79 H 0.4826 0.2878 0.0764 0.108 Uiso 1 1 calc R
C80 C 0.5712(11) 0.3409(11) 0.1043(12) 0.110(6) Uani 1 1 d .
H80 H 0.5513 0.3619 0.0546 0.132 Uiso 1 1 calc R
C81 C 0.6339(14) 0.3596(11) 0.1585(14) 0.128(7) Uani 1 1 d .
H81 H 0.6584 0.3951 0.1531 0.153 Uiso 1 1 calc R
C82 C 0.6608(10) 0.3223(10) 0.2246(12) 0.101(5) Uani 1 1 d .
H82 H 0.7058 0.3344 0.2674 0.121 Uiso 1 1 calc R
N1 N 0.2930(4) 0.2883(3) 0.2760(4) 0.0259(15) Uani 1 1 d .
N2 N 0.1517(4) 0.3384(4) 0.2048(4) 0.0323(17) Uani 1 1 d .
N3 N 0.1176(4) 0.4060(4) 0.0709(4) 0.0332(17) Uani 1 1 d .
N4 N 0.2288(4) 0.4272(4) 0.0256(4) 0.0353(17) Uani 1 1 d .
H4 H 0.2427 0.4320 0.0772 0.042 Uiso 1 1 calc R
N5 N 0.3361(4) 0.5300(4) 0.1349(4) 0.0368(18) Uani 1 1 d .
H5A H 0.3300 0.4990 0.1618 0.044 Uiso 1 1 calc R
N6 N 0.3170(4) 0.5717(3) 0.2693(4) 0.0304(16) Uani 1 1 d .
N7 N 0.3422(4) 0.4881(3) 0.3899(4) 0.0275(15) Uani 1 1 d .
N8 N 0.4002(4) 0.3728(3) 0.3804(4) 0.0282(16) Uani 1 1 d .
N9 N 0.1697(4) 0.4802(3) 0.2467(5) 0.0355(18) Uani 1 1 d .
N10 N -0.005(3) 0.618(3) 0.389(6) 0.43(6) Uani 1 1 d .
N11 N 0.5757(11) 0.4516(10) 0.2900(11) 0.142(7) Uani 1 1 d .
N12 N 0.6310(9) 0.2718(7) 0.2349(8) 0.096(4) Uani 1 1 d .
O1 O 0.2926(3) 0.4245(3) 0.2098(4) 0.0340(14) Uani 1 1 d .
O2 O 0.2468(3) 0.3744(3) 0.3800(3) 0.0320(14) Uani 1 1 d .
O3 O 0.0686(10) 0.5334(11) 0.6649(12) 0.184(7) Uani 1 1 d .
Zr1 Zr 0.22795(5) 0.33940(4) 0.47067(5) 0.0359(2) Uani 1 1 d .
U1 U 0.272236(16) 0.398376(15) 0.291525(17) 0.02474(11) Uani 1 1 d .
Cl1 Cl 0.11634(16) 0.28289(18) 0.38882(19) 0.0752(10) Uani 1 1 d .

loop_
_atom_site_aniso_label
_atom_site_aniso_U_11
_atom_site_aniso_U_22
_atom_site_aniso_U_33
_atom_site_aniso_U_23
_atom_site_aniso_U_13
_atom_site_aniso_U_12
C1 0.037(5) 0.030(5) 0.025(4) -0.003(4) 0.015(4) 0.002(4)
C2 0.049(6) 0.027(5) 0.042(5) 0.000(4) 0.023(5) 0.007(4)
C3 0.041(5) 0.036(5) 0.033(5) -0.002(4) 0.016(4) -0.012(4)
C4 0.031(4) 0.025(5) 0.028(4) 0.001(3) 0.014(4) -0.004(4)
C5 0.021(4) 0.034(5) 0.029(4) 0.002(4) 0.006(4) -0.006(4)
C6 0.028(5) 0.032(5) 0.033(5) 0.003(4) 0.002(4) -0.006(4)
C7 0.034(5) 0.036(6) 0.044(6) 0.006(4) 0.012(4) -0.006(4)
C8 0.035(5) 0.039(6) 0.057(6) 0.004(5) 0.018(5) -0.010(5)
C9 0.041(6) 0.068(9) 0.094(10) 0.015(7) 0.028(7) 0.006(6)
C10 0.023(4) 0.042(6) 0.056(6) -0.002(5) 0.005(4) -0.004(4)
C11 0.035(6) 0.056(8) 0.087(9) 0.015(7) 0.018(6) 0.001(5)
C12 0.031(5) 0.035(6) 0.047(6) 0.008(4) 0.004(4) -0.005(4)
C13 0.029(5) 0.034(5) 0.036(5) 0.002(4) 0.004(4) -0.012(4)
C14 0.036(5) 0.035(5) 0.036(5) 0.004(4) 0.001(4) -0.009(4)
C15 0.039(5) 0.034(5) 0.033(5) -0.003(4) 0.009(4) -0.002(4)
C16 0.058(7) 0.057(8) 0.045(6) -0.009(5) 0.015(5) -0.014(6)
C17 0.064(7) 0.056(7) 0.030(5) -0.002(5) 0.023(5) 0.000(6)
C18 0.052(6) 0.037(6) 0.039(5) -0.001(4) 0.023(5) -0.003(5)
C19 0.041(5) 0.056(7) 0.037(5) 0.001(5) 0.024(5) -0.001(5)
C20 0.064(8) 0.100(11) 0.054(7) -0.004(7) 0.040(6) -0.004(7)
C21 0.045(6) 0.064(8) 0.053(7) -0.002(5) 0.025(5) 0.014(6)
C22 0.043(6) 0.053(7) 0.031(5) 0.003(4) 0.016(4) -0.006(5)
C23 0.059(7) 0.056(7) 0.054(7) 0.009(5) 0.032(6) -0.013(6)
C24 0.064(7) 0.041(6) 0.053(7) 0.005(5) 0.025(6) -0.014(6)
C25 0.041(5) 0.031(5) 0.041(5) -0.002(4) 0.016(4) -0.010(4)
C26 0.041(5) 0.028(5) 0.042(5) -0.002(4) 0.013(4) -0.012(4)
C27 0.022(4) 0.031(5) 0.033(5) -0.001(4) 0.008(4) -0.002(4)
C28 0.042(5) 0.040(6) 0.038(5) 0.001(4) 0.012(4) 0.001(5)
C29 0.041(6) 0.036(6) 0.056(6) -0.010(5) 0.018(5) 0.007(5)
C30 0.091(10) 0.047(7) 0.071(8) -0.005(6) 0.034(7) 0.018(7)
C31 0.045(6) 0.042(6) 0.044(6) -0.010(5) 0.020(5) -0.001(5)
C32 0.076(8) 0.061(8) 0.048(7) -0.003(6) 0.026(6) 0.015(7)
C33 0.035(5) 0.039(6) 0.034(5) -0.003(4) 0.010(4) 0.002(4)
C34 0.021(4) 0.033(5) 0.032(5) -0.005(4) 0.003(4) -0.002(4)
C35 0.030(4) 0.033(5) 0.025(4) 0.003(4) 0.010(4) -0.003(4)
C36 0.025(4) 0.034(5) 0.032(5) -0.001(4) 0.010(4) -0.007(4)
C37 0.021(4) 0.040(6) 0.032(5) 0.001(4) -0.001(4) -0.004(4)
C38 0.025(4) 0.033(5) 0.036(5) 0.004(4) 0.005(4) 0.007(4)
C39 0.030(5) 0.035(5) 0.034(5) 0.006(4) 0.014(4) 0.004(4)
C40 0.030(5) 0.033(5) 0.044(5) -0.005(4) 0.014(4) 0.007(4)
C41 0.042(6) 0.050(7) 0.080(8) -0.007(6) 0.018(6) 0.020(5)
C42 0.039(5) 0.056(7) 0.055(6) -0.021(5) 0.028(5) -0.005(5)
C43 0.048(6) 0.073(9) 0.040(6) 0.004(5) 0.009(5) 0.017(6)
C44 0.057(8) 0.152(17) 0.065(9) -0.002(10) 0.017(7) 0.046(10)
C45 0.094(12) 0.147(18) 0.059(9) 0.012(10) 0.009(9) 0.081(12)
C46 0.072(9) 0.043(7) 0.062(8) 0.007(6) -0.003(7) 0.020(7)
C47 0.035(5) 0.045(7) 0.054(6) -0.005(5) 0.003(5) -0.004(5)
C48 0.045(6) 0.067(9) 0.090(10) 0.053(8) 0.034(7) 0.022(6)
C49 0.090(10) 0.054(8) 0.047(7) 0.014(6) 0.038(7) 0.033(7)
C50 0.049(7) 0.027(6) 0.083(9) 0.014(6) 0.003(6) -0.006(5)
C51 0.068(8) 0.069(8) 0.047(7) 0.030(6) 0.035(6) 0.030(7)
C52 0.057(7) 0.054(8) 0.047(7) -0.001(5) 0.001(6) 0.003(6)
C53 0.130(14) 0.075(11) 0.137(15) 0.033(10) 0.118(14) 0.036(11)
C54 0.178(19) 0.062(9) 0.075(10) 0.022(8) 0.090(12) 0.052(12)
C55 0.125(12) 0.046(7) 0.047(7) 0.010(6) 0.041(8) 0.027(8)
C56 0.111(11) 0.040(7) 0.039(6) 0.011(5) 0.023(7) 0.031(7)
C57 0.073(9) 0.065(9) 0.122(12) 0.030(8) 0.073(9) 0.030(7)
C58 0.125(15) 0.088(13) 0.158(18) 0.039(12) 0.113(15) 0.035(11)
C59 0.095(13) 0.130(17) 0.087(11) 0.030(11) 0.044(10) 0.013(12)
C60 0.060(9) 0.096(13) 0.101(12) 0.029(10) 0.023(9) -0.002(8)
C61 0.073(11) 0.23(3) 0.083(12) 0.012(14) 0.035(10) -0.036(14)
C62 0.087(13) 0.23(3) 0.066(10) -0.021(13) 0.027(10) -0.054(15)
C63 0.059(9) 0.104(14) 0.119(14) -0.010(11) 0.037(10) -0.017(9)
C64 0.15(2) 0.17(3) 0.15(2) 0.050(19) 0.018(19) 0.05(2)
C65 0.11(2) 0.27(5) 0.26(4) -0.06(3) 0.11(3) -0.04(3)
C66 0.31(5) 0.22(4) 0.30(5) -0.02(3) 0.25(4) -0.12(3)
C67 0.25(4) 0.34(5) 0.14(2) 0.08(3) 0.10(3) -0.08(4)
C68 0.45(9) 0.15(3) 0.15(3) -0.06(2) 0.16(4) -0.08(5)
C69 0.084(16) 0.14(3) 0.25(4) -0.02(3) -0.05(2) 0.026(17)
C70 0.16(3) 0.13(3) 0.23(4) -0.02(2) 0.10(3) -0.04(2)
C71 0.20(3) 0.090(17) 0.096(15) 0.005(12) 0.041(18) 0.057(19)
C72 0.072(13) 0.14(2) 0.22(3) 0.07(2) -0.024(17) -0.008(15)
C73 0.100(11) 0.062(9) 0.067(9) -0.009(7) 0.038(8) -0.018(9)
C74 0.064(8) 0.082(11) 0.083(10) -0.013(8) 0.036(8) -0.010(8)
C75 0.060(10) 0.066(11) 0.18(2) 0.023(12) 0.028(12) 0.001(8)
C76 0.123(19) 0.104(18) 0.20(2) 0.053(17) 0.089(18) -0.017(15)
C77 0.091(14) 0.17(2) 0.118(16) 0.016(16) 0.061(12) -0.009(15)
C78 0.081(12) 0.104(15) 0.121(15) -0.006(12) 0.044(11) 0.002(11)
C79 0.060(9) 0.083(12) 0.120(14) -0.011(10) 0.032(9) 0.007(9)
C80 0.086(12) 0.15(2) 0.105(14) -0.018(13) 0.048(11) -0.029(13)
C81 0.16(2) 0.111(17) 0.128(18) 0.002(14) 0.073(16) -0.028(16)
C82 0.094(12) 0.104(15) 0.108(14) 0.004(11) 0.047(11) -0.014(11)
N1 0.022(3) 0.029(4) 0.018(3) 0.001(3) 0.001(3) -0.001(3)
N2 0.023(4) 0.036(5) 0.028(4) 0.007(3) 0.003(3) -0.004(3)
N3 0.021(3) 0.038(5) 0.030(4) 0.005(3) 0.002(3) -0.004(3)
N4 0.036(4) 0.037(5) 0.033(4) 0.000(3) 0.015(3) 0.002(4)
N5 0.039(4) 0.041(5) 0.035(4) 0.002(3) 0.020(4) -0.008(4)
N6 0.031(4) 0.028(4) 0.030(4) 0.001(3) 0.011(3) -0.001(3)
N7 0.022(3) 0.027(4) 0.032(4) 0.000(3) 0.011(3) -0.005(3)
N8 0.026(4) 0.030(4) 0.026(4) 0.001(3) 0.009(3) 0.000(3)
N9 0.028(4) 0.024(4) 0.042(4) 0.008(3) 0.004(3) 0.003(3)
N10 0.32(6) 0.41(10) 0.73(14) -0.04(8) 0.37(8) 0.08(5)
N11 0.159(17) 0.154(19) 0.126(14) 0.045(13) 0.074(13) 0.058(15)
N12 0.114(12) 0.085(10) 0.084(9) 0.007(7) 0.040(9) 0.003(9)
O1 0.029(3) 0.026(3) 0.047(4) 0.007(3) 0.017(3) -0.001(3)
O2 0.030(3) 0.028(3) 0.040(3) 0.008(3) 0.018(3) 0.003(3)
O3 0.137(14) 0.23(2) 0.192(18) 0.035(16) 0.075(14) 0.003(15)
Zr1 0.0392(5) 0.0377(5) 0.0366(5) 0.0115(4) 0.0220(4) 0.0065(4)
U1 0.02089(16) 0.02692(18) 0.02247(17) 0.00301(13) 0.00577(12) -0.00054(13)
Cl1 0.0448(16) 0.102(3) 0.0648(19) 0.0276(18) 0.0107(14) -0.0195(17)

loop_
_atom_type_symbol
_atom_type_description
_atom_type_scat_dispersion_real
_atom_type_scat_dispersion_imag
_atom_type_scat_source
C C 0.0033 0.0016 'International Tables Vol C Tables 4.2.6.8 and 6.1.1.4'
H H 0.0000 0.0000 'International Tables Vol C Tables 4.2.6.8 and 6.1.1.4'
N N 0.0061 0.0033 'International Tables Vol C Tables 4.2.6.8 and 6.1.1.4'
O O 0.0106 0.0060 'International Tables Vol C Tables 4.2.6.8 and 6.1.1.4'
Zr Zr -2.9673 0.5597 'International Tables Vol C Tables 4.2.6.8 and 6.1.1.4'
U U -9.6767 9.6646 'International Tables Vol C Tables 4.2.6.8 and 6.1.1.4'
Cl Cl 0.1484 0.1585 'International Tables Vol C Tables 4.2.6.8 and 6.1.1.4'

loop_
_geom_angle_atom_site_label_1
_geom_angle_atom_site_label_2
_geom_angle_atom_site_label_3
_geom_angle
N1 C1 C2 109.3(8)
N1 C1 C40 122.0(8)
C2 C1 C40 128.5(8)
C3 C2 C1 107.5(8)
C3 C2 H2 126.3
C1 C2 H2 126.3
C4 C3 C2 106.0(8)
C4 C3 H3 127.0
C2 C3 H3 127.0
C3 C4 N1 109.9(8)
C3 C4 C5 130.4(8)
N1 C4 C5 119.6(8)
N2 C5 C4 123.0(8)
N2 C5 H5 118.5
C4 C5 H5 118.5
C7 C6 C13 118.9(9)
C7 C6 N2 123.2(8)
C13 C6 N2 117.9(8)
C6 C7 C8 122.0(9)
C6 C7 H7 119.0
C8 C7 H7 119.0
C7 C8 C10 119.0(9)
C7 C8 C9 120.0(10)
C10 C8 C9 121.0(10)
C8 C9 H9A 109.5
C8 C9 H9B 109.5
H9A C9 H9B 109.5
C8 C9 H9C 109.5
H9A C9 H9C 109.5
H9B C9 H9C 109.5
C12 C10 C8 118.9(9)
C12 C10 C11 119.5(10)
C8 C10 C11 121.6(10)
C10 C11 H11A 109.5
C10 C11 H11B 109.5
H11A C11 H11B 109.5
C10 C11 H11C 109.5
H11A C11 H11C 109.5
H11B C11 H11C 109.5
C13 C12 C10 122.0(9)
C13 C12 H12 119.0
C10 C12 H12 119.0
C12 C13 C6 119.0(9)
C12 C13 N3 124.1(9)
C6 C13 N3 116.8(8)
N3 C14 C15 120.7(8)
N3 C14 H14 119.7
C15 C14 H14 119.7
N4 C15 C16 107.7(9)
N4 C15 C14 119.7(8)
C16 C15 C14 132.5(9)
C15 C16 C17 107.4(9)
C15 C16 H16 126.3
C17 C16 H16 126.3
C18 C17 C16 108.3(9)
C18 C17 H17 125.9
C16 C17 H17 125.9
N4 C18 C17 106.6(9)
N4 C18 C19 121.7(8)
C17 C18 C19 131.7(9)
C18 C19 C22 109.6(8)
C18 C19 C20 110.1(8)
C22 C19 C20 109.2(10)
C18 C19 C21 109.0(9)
C22 C19 C21 110.4(8)
C20 C19 C21 108.5(9)
C19 C20 H20A 109.5
C19 C20 H20B 109.5
H20A C20 H20B 109.5
C19 C20 H20C 109.5
H20A C20 H20C 109.5
H20B C20 H20C 109.5
C19 C21 H21A 109.5
C19 C21 H21B 109.5
H21A C21 H21B 109.5
C19 C21 H21C 109.5
H21A C21 H21C 109.5
H21B C21 H21C 109.5
C23 C22 N5 106.7(10)
C23 C22 C19 131.3(9)
N5 C22 C19 121.9(9)
C22 C23 C24 108.5(10)
C22 C23 H23 125.7
C24 C23 H23 125.7
C25 C24 C23 108.2(10)
C25 C24 H24 125.9
C23 C24 H24 125.9
C24 C25 N5 106.4(9)
C24 C25 C26 131.2(9)
N5 C25 C26 122.3(8)
N6 C26 C25 121.7(9)
N6 C26 H26 119.1
C25 C26 H26 119.1
C34 C27 C28 118.6(8)
C34 C27 N6 117.1(8)
C28 C27 N6 124.2(8)
C29 C28 C27 122.3(10)
C29 C28 H28 118.8
C27 C28 H28 118.8
C28 C29 C31 119.2(10)
C28 C29 C30 120.5(10)
C31 C29 C30 120.3(10)
C29 C30 H30A 109.5
C29 C30 H30B 109.5
H30A C30 H30B 109.5
C29 C30 H30C 109.5
H30A C30 H30C 109.5
H30B C30 H30C 109.5
C33 C31 C29 118.5(9)
C33 C31 C32 120.9(10)
C29 C31 C32 120.6(10)
C31 C32 H32A 109.5
C31 C32 H32B 109.5
H32A C32 H32B 109.5
C31 C32 H32C 109.5
H32A C32 H32C 109.5
H32B C32 H32C 109.5
C31 C33 C34 122.5(9)
C31 C33 H33 118.8
C34 C33 H33 118.8
C33 C34 C27 118.9(9)
C33 C34 N7 121.0(8)
C27 C34 N7 120.1(8)
N7 C35 C36 123.4(8)
N7 C35 H35 118.3
C36 C35 H35 118.3
C37 C36 N8 110.7(8)
C37 C36 C35 129.3(8)
N8 C36 C35 119.5(8)
C36 C37 C38 106.5(8)
C36 C37 H37 126.7
C38 C37 H37 126.7
C37 C38 C39 107.0(8)
C37 C38 H38 126.5
C39 C38 H38 126.5
N8 C39 C38 110.1(8)
N8 C39 C40 120.6(7)
C38 C39 C40 129.2(8)
C39 C40 C1 111.1(7)
C39 C40 C42 108.2(8)
C1 C40 C42 109.1(7)
C39 C40 C41 109.8(8)
C1 C40 C41 110.1(8)
C42 C40 C41 108.5(8)
C40 C41 H41A 109.5
C40 C41 H41B 109.5
H41A C41 H41B 109.5
C40 C41 H41C 109.5
H41A C41 H41C 109.5
H41B C41 H41C 109.5
C40 C42 H42A 109.5
C40 C42 H42B 109.5
H42A C42 H42B 109.5
C40 C42 H42C 109.5
H42A C42 H42C 109.5
H42B C42 H42C 109.5
N9 C43 C44 122.1(13)
N9 C43 H43 119.0
C44 C43 H43 119.0
C45 C44 C43 118.8(15)
C45 C44 H44 120.6
C43 C44 H44 120.6
C44 C45 C46 120.0(14)
C44 C45 H45 120.0
C46 C45 H45 120.0
C45 C46 C47 117.8(14)
C45 C46 H46 121.1
C47 C46 H46 121.1
N9 C47 C46 124.3(12)
N9 C47 H47 117.8
C46 C47 H47 117.8
C52 C48 C49 107.0(11)
C52 C48 Zr1 73.5(7)
C49 C48 Zr1 74.1(7)
C52 C48 H48 126.5
C49 C48 H48 126.5
Zr1 C48 H48 118.0
C48 C49 C50 109.0(11)
C48 C49 Zr1 73.9(7)
C50 C49 Zr1 75.7(7)
C48 C49 H49 125.5
C50 C49 H49 125.5
Zr1 C49 H49 116.8
C51 C50 C49 108.0(11)
C51 C50 Zr1 73.1(7)
C49 C50 Zr1 72.3(6)
C51 C50 H50 126.0
C49 C50 H50 126.0
Zr1 C50 H50 120.4
C50 C51 C52 106.7(11)
C50 C51 Zr1 75.2(6)
C52 C51 Zr1 72.5(6)
C50 C51 H51 126.7
C52 C51 H51 126.7
Zr1 C51 H51 117.8
C48 C52 C51 109.3(11)
C48 C52 Zr1 74.5(6)
C51 C52 Zr1 75.0(6)
C48 C52 H52 125.4
C51 C52 H52 125.4
Zr1 C52 H52 117.0
C54 C53 C57 108.0(14)
C54 C53 Zr1 72.7(8)
C57 C53 Zr1 74.0(7)
C54 C53 H53 126.0
C57 C53 H53 126.0
Zr1 C53 H53 119.2
C53 C54 C55 108.9(13)
C53 C54 Zr1 75.2(9)
C55 C54 Zr1 73.3(7)
C53 C54 H54 125.5
C55 C54 H54 125.5
Zr1 C54 H54 117.8
C56 C55 C54 107.0(15)
C56 C55 Zr1 75.7(7)
C54 C55 Zr1 73.8(8)
C56 C55 H55 126.5
C54 C55 H55 126.5
Zr1 C55 H55 116.2
C55 C56 C57 109.0(12)
C55 C56 Zr1 71.9(7)
C57 C56 Zr1 73.8(7)
C55 C56 H56 125.5
C57 C56 H56 125.5
Zr1 C56 H56 120.5
C56 C57 C53 107.1(15)
C56 C57 Zr1 74.0(7)
C53 C57 Zr1 73.5(7)
C56 C57 H57 126.5
C53 C57 H57 126.5
Zr1 C57 H57 118.1
C59 C58 C63 116.3(14)
C59 C58 H58 121.8
C63 C58 H58 121.8
C60 C59 C58 123.6(17)
C60 C59 H59 118.2
C58 C59 H59 118.2
C59 C60 C61 121.3(17)
C59 C60 H60 119.3
C61 C60 H60 119.3
C60 C61 C62 120.3(17)
C60 C61 H61 119.9
C62 C61 H61 119.9
C63 C62 C61 123.8(17)
C63 C62 H62 118.1
C61 C62 H62 118.1
C62 C63 C58 114.7(14)
C62 C63 H63 122.6
C58 C63 H63 122.6
C65 C64 O3 112(3)
C65 C64 H64A 109.2
O3 C64 H64A 109.2
C65 C64 H64B 109.2
O3 C64 H64B 109.2
H64A C64 H64B 107.9
C64 C65 C66 104(3)
C64 C65 H65A 111.0
C66 C65 H65A 111.0
C64 C65 H65B 111.0
C66 C65 H65B 111.0
H65A C65 H65B 109.0
C67 C66 C65 101(2)
C67 C66 H66A 111.5
C65 C66 H66A 111.5
C67 C66 H66B 111.5
C65 C66 H66B 111.5
H66A C66 H66B 109.3
O3 C67 C66 115(3)
O3 C67 H67A 108.6
C66 C67 H67A 108.6
O3 C67 H67B 108.6
C66 C67 H67B 108.6
H67A C67 H67B 107.6
N10 C68 C69 124(7)
N10 C68 C72 32(6)
C69 C68 C72 99(3)
N10 C68 H68 118.1
C69 C68 H68 118.1
C72 C68 H68 137.7
C68 C69 C70 113(3)
C68 C69 H69 123.5
C70 C69 H69 123.5
C69 C70 C71 115(3)
C69 C70 H70 122.4
C71 C70 H70 122.4
C72 C71 C70 111(2)
C72 C71 H71 124.6
C70 C71 H71 124.6
N10 C72 C71 125(4)
N10 C72 C68 27(3)
C71 C72 C68 102(3)
N10 C72 H72 117.4
C71 C72 H72 117.4
C68 C72 H72 138.1
C74 C73 N11 119.4(16)
C74 C73 H73 120.3
N11 C73 H73 120.3
C73 C74 C75 119.6(16)
C73 C74 H74 120.2
C75 C74 H74 120.2
C76 C75 C74 120.4(19)
C76 C75 H75 119.8
C74 C75 H75 119.8
C75 C76 C77 121(2)
C75 C76 H76 119.6
C77 C76 H76 119.6
C76 C77 N11 122(2)
C76 C77 H77 119.2
N11 C77 H77 119.2
N12 C78 C79 122.9(19)
N12 C78 H78 118.6
C79 C78 H78 118.6
C80 C79 C78 116.3(18)
C80 C79 H79 121.9
C78 C79 H79 121.9
C81 C80 C79 125(2)
C81 C80 H80 117.4
C79 C80 H80 117.4
C80 C81 C82 112(2)
C80 C81 H81 123.8
C82 C81 H81 123.8
N12 C82 C81 127(2)
N12 C82 H82 116.5
C81 C82 H82 116.5
C1 N1 C4 107.3(7)
C1 N1 U1 135.6(5)
C4 N1 U1 114.5(5)
C5 N2 C6 117.5(7)
C5 N2 U1 111.6(5)
C6 N2 U1 129.8(6)
C14 N3 C13 118.7(8)
C15 N4 C18 110.0(8)
C15 N4 H4 125.0
C18 N4 H4 125.0
C22 N5 C25 110.1(8)
C22 N5 H5A 124.9
C25 N5 H5A 124.9
C26 N6 C27 120.4(8)
C35 N7 C34 116.3(7)
C35 N7 U1 110.6(6)
C34 N7 U1 132.2(5)
C39 N8 C36 105.7(7)
C39 N8 U1 137.3(6)
C36 N8 U1 115.0(6)
C47 N9 C43 116.8(9)
C47 N9 U1 123.5(7)
C43 N9 U1 119.3(7)
C68 N10 C72 121(9)
C73 N11 C77 117.7(19)
C82 N12 C78 115.0(17)
U1 O2 Zr1 172.4(3)
C67 O3 C64 102(2)
O2 Zr1 Cl1 97.53(19)
O2 Zr1 C52 111.6(4)
Cl1 Zr1 C52 130.7(3)
O2 Zr1 C48 83.6(3)
Cl1 Zr1 C48 124.0(4)
C52 Zr1 C48 32.1(4)
O2 Zr1 C49 87.2(3)
Cl1 Zr1 C49 92.0(4)
C52 Zr1 C49 52.8(4)
C48 Zr1 C49 32.0(4)
O2 Zr1 C55 96.7(3)
Cl1 Zr1 C55 134.7(4)
C52 Zr1 C55 81.6(4)
C48 Zr1 C55 100.1(5)
C49 Zr1 C55 131.4(5)
O2 Zr1 C51 136.6(3)
Cl1 Zr1 C51 100.4(3)
C52 Zr1 C51 32.5(4)
C48 Zr1 C51 53.7(4)
C49 Zr1 C51 53.1(4)
C55 Zr1 C51 98.0(4)
O2 Zr1 C54 129.0(4)
Cl1 Zr1 C54 114.3(5)
C52 Zr1 C54 77.1(5)
C48 Zr1 C54 106.9(6)
C49 Zr1 C54 127.7(5)
C55 Zr1 C54 32.9(5)
C51 Zr1 C54 77.3(4)
O2 Zr1 C50 117.6(4)
Cl1 Zr1 C50 78.9(3)
C52 Zr1 C50 52.7(4)
C48 Zr1 C50 53.1(4)
C49 Zr1 C50 32.0(4)
C55 Zr1 C50 129.5(4)
C51 Zr1 C50 31.7(4)
C54 Zr1 C50 107.3(5)
O2 Zr1 C53 128.4(4)
Cl1 Zr1 C53 84.0(5)
C52 Zr1 C53 105.1(6)
C48 Zr1 C53 136.9(6)
C49 Zr1 C53 144.4(4)
C55 Zr1 C53 54.0(6)
C51 Zr1 C53 92.7(5)
C54 Zr1 C53 32.1(6)
C50 Zr1 C53 113.3(5)
O2 Zr1 C57 96.4(3)
Cl1 Zr1 C57 81.7(4)
C52 Zr1 C57 130.3(5)
C48 Zr1 C57 154.2(6)
C49 Zr1 C57 173.1(5)
C55 Zr1 C57 54.1(5)
C51 Zr1 C57 125.1(4)
C54 Zr1 C57 53.6(6)
C50 Zr1 C57 142.6(4)
C53 Zr1 C57 32.5(5)
O2 Zr1 C56 79.0(3)
Cl1 Zr1 C56 110.7(3)
C52 Zr1 C56 113.2(4)
C48 Zr1 C56 124.2(5)
C49 Zr1 C56 154.7(5)
C55 Zr1 C56 32.3(4)
C51 Zr1 C56 128.8(4)
C54 Zr1 C56 53.3(4)
C50 Zr1 C56 160.3(4)
C53 Zr1 C56 53.3(5)
C57 Zr1 C56 32.2(4)
O1 U1 O2 176.7(3)
O1 U1 N8 94.3(2)
O2 U1 N8 87.9(2)
O1 U1 N1 95.4(3)
O2 U1 N1 87.7(2)
N8 U1 N1 71.0(2)
O1 U1 N9 87.7(3)
O2 U1 N9 89.2(2)
N8 U1 N9 147.0(2)
N1 U1 N9 141.7(2)
O1 U1 N2 97.6(2)
O2 U1 N2 82.5(2)
N8 U1 N2 136.9(2)
N1 U1 N2 66.7(2)
N9 U1 N2 75.0(2)
O1 U1 N7 95.6(2)
O2 U1 N7 82.9(2)
N8 U1 N7 67.0(2)
N1 U1 N7 137.2(2)
N9 U1 N7 80.0(2)
N2 U1 N7 151.1(2)

loop_
_geom_bond_atom_site_label_1
_geom_bond_atom_site_label_2
_geom_bond_distance
C1 N1 1.343(11)
C1 C2 1.403(13)
C1 C40 1.511(13)
C2 C3 1.394(13)
C2 H2 0.9500
C3 C4 1.385(13)
C3 H3 0.9500
C4 N1 1.385(10)
C4 C5 1.410(12)
C5 N2 1.291(11)
C5 H5 0.9500
C6 C7 1.381(13)
C6 C13 1.396(13)
C6 N2 1.436(11)
C7 C8 1.382(14)
C7 H7 0.9500
C8 C10 1.392(15)
C8 C9 1.501(15)
C9 H9A 0.9800
C9 H9B 0.9800
C9 H9C 0.9800
C10 C12 1.384(14)
C10 C11 1.515(14)
C11 H11A 0.9800
C11 H11B 0.9800
C11 H11C 0.9800
C12 C13 1.376(13)
C12 H12 0.9500
C13 N3 1.418(12)
C14 N3 1.267(12)
C14 C15 1.444(14)
C14 H14 0.9500
C15 N4 1.360(12)
C15 C16 1.366(14)
C16 C17 1.396(16)
C16 H16 0.9500
C17 C18 1.373(13)
C17 H17 0.9500
C18 N4 1.367(12)
C18 C19 1.515(14)
C19 C22 1.519(15)
C19 C20 1.530(13)
C19 C21 1.548(15)
C20 H20A 0.9800
C20 H20B 0.9800
C20 H20C 0.9800
C21 H21A 0.9800
C21 H21B 0.9800
C21 H21C 0.9800
C22 C23 1.361(15)
C22 N5 1.368(12)
C23 C24 1.387(16)
C23 H23 0.9500
C24 C25 1.370(14)
C24 H24 0.9500
C25 N5 1.372(12)
C25 C26 1.433(14)
C26 N6 1.273(11)
C26 H26 0.9500
C27 C34 1.388(12)
C27 C28 1.400(13)
C27 N6 1.422(11)
C28 C29 1.362(14)
C28 H28 0.9500
C29 C31 1.404(15)
C29 C30 1.503(15)
C30 H30A 0.9800
C30 H30B 0.9800
C30 H30C 0.9800
C31 C33 1.379(14)
C31 C32 1.514(14)
C32 H32A 0.9800
C32 H32B 0.9800
C32 H32C 0.9800
C33 C34 1.385(13)
C33 H33 0.9500
C34 N7 1.437(11)
C35 N7 1.297(10)
C35 C36 1.413(13)
C35 H35 0.9500
C36 C37 1.374(12)
C36 N8 1.380(11)
C37 C38 1.387(13)
C37 H37 0.9500
C38 C39 1.392(12)
C38 H38 0.9500
C39 N8 1.361(11)
C39 C40 1.511(13)
C40 C42 1.532(14)
C40 C41 1.537(13)
C41 H41A 0.9800
C41 H41B 0.9800
C41 H41C 0.9800
C42 H42A 0.9800
C42 H42B 0.9800
C42 H42C 0.9800
C43 N9 1.341(14)
C43 C44 1.384(17)
C43 H43 0.9500
C44 C45 1.35(2)
C44 H44 0.9500
C45 C46 1.35(2)
C45 H45 0.9500
C46 C47 1.372(16)
C46 H46 0.9500
C47 N9 1.314(13)
C47 H47 0.9500
C48 C52 1.364(17)
C48 C49 1.365(18)
C48 Zr1 2.475(11)
C48 H48 0.9500
C49 C50 1.376(17)
C49 Zr1 2.476(11)
C49 H49 0.9500
C50 C51 1.370(17)
C50 Zr1 2.520(11)
C50 H50 0.9500
C51 C52 1.388(17)
C51 Zr1 2.495(10)
C51 H51 0.9500
C52 Zr1 2.462(11)
C52 H52 0.9500
C53 C54 1.39(2)
C53 C57 1.42(2)
C53 Zr1 2.531(13)
C53 H53 0.9500
C54 C55 1.41(2)
C54 Zr1 2.499(13)
C54 H54 0.9500
C55 C56 1.402(16)
C55 Zr1 2.493(13)
C55 H55 0.9500
C56 C57 1.410(19)
C56 Zr1 2.541(11)
C56 H56 0.9500
C57 Zr1 2.538(12)
C57 H57 0.9500
C58 C59 1.31(2)
C58 C63 1.503(9)
C58 H58 0.9500
C59 C60 1.28(2)
C59 H59 0.9500
C60 C61 1.29(2)
C60 H60 0.9500
C61 C62 1.33(2)
C61 H61 0.9500
C62 C63 1.30(2)
C62 H62 0.9500
C63 H63 0.9500
C64 C65 1.37(3)
C64 O3 1.44(3)
C64 H64A 0.9900
C64 H64B 0.9900
C65 C66 1.53(4)
C65 H65A 0.9900
C65 H65B 0.9900
C66 C67 1.45(4)
C66 H66A 0.9900
C66 H66B 0.9900
C67 O3 1.34(3)
C67 H67A 0.9900
C67 H67B 0.9900
C68 N10 1.00(9)
C68 C69 1.29(5)
C68 C72 1.88(7)
C68 H68 0.9500
C69 C70 1.38(4)
C69 H69 0.9500
C70 C71 1.39(4)
C70 H70 0.9500
C71 C72 1.28(4)
C71 H71 0.9500
C72 N10 1.17(10)
C72 H72 0.9500
C73 C74 1.32(2)
C73 N11 1.34(2)
C73 H73 0.9500
C74 C75 1.36(2)
C74 H74 0.9500
C75 C76 1.27(3)
C75 H75 0.9500
C76 C77 1.28(3)
C76 H76 0.9500
C77 N11 1.35(3)
C77 H77 0.9500
C78 N12 1.32(2)
C78 C79 1.34(2)
C78 H78 0.9500
C79 C80 1.33(2)
C79 H79 0.9500
C80 C81 1.30(3)
C80 H80 0.9500
C81 C82 1.37(3)
C81 H81 0.9500
C82 N12 1.31(2)
C82 H82 0.9500
N1 U1 2.472(7)
N2 U1 2.617(7)
N4 H4 0.8800
N5 H5A 0.8800
N7 U1 2.629(7)
N8 U1 2.456(7)
N9 U1 2.585(7)
O1 U1 1.830(6)
O2 U1 1.996(6)
O2 Zr1 2.030(6)
Zr1 Cl1 2.439(3)

loop_
_geom_torsion_atom_site_label_1
_geom_torsion_atom_site_label_2
_geom_torsion_atom_site_label_3
_geom_torsion_atom_site_label_4
_geom_torsion
N1 C1 C2 C3 -1.1(10)
C40 C1 C2 C3 -175.9(8)
C1 C2 C3 C4 1.0(10)
C2 C3 C4 N1 -0.6(10)
C2 C3 C4 C5 174.9(9)
C3 C4 C5 N2 -178.7(9)
N1 C4 C5 N2 -3.5(13)
C13 C6 C7 C8 -1.3(15)
N2 C6 C7 C8 179.3(9)
C6 C7 C8 C10 -0.9(16)
C6 C7 C8 C9 179.7(11)
C7 C8 C10 C12 1.7(16)
C9 C8 C10 C12 -178.9(11)
C7 C8 C10 C11 -179.0(10)
C9 C8 C10 C11 0.4(17)
C8 C10 C12 C13 -0.2(16)
C11 C10 C12 C13 -179.5(10)
C10 C12 C13 C6 -2.0(15)
C10 C12 C13 N3 -179.9(9)
C7 C6 C13 C12 2.7(14)
N2 C6 C13 C12 -177.9(9)
C7 C6 C13 N3 -179.3(8)
N2 C6 C13 N3 0.2(13)
N3 C14 C15 N4 3.0(14)
N3 C14 C15 C16 -174.3(11)
N4 C15 C16 C17 -1.3(13)
C14 C15 C16 C17 176.2(11)
C15 C16 C17 C18 1.1(14)
C16 C17 C18 N4 -0.5(13)
C16 C17 C18 C19 -179.0(11)
N4 C18 C19 C22 -60.8(12)
C17 C18 C19 C22 117.5(12)
N4 C18 C19 C20 179.0(10)
C17 C18 C19 C20 -2.6(17)
N4 C18 C19 C21 60.0(12)
C17 C18 C19 C21 -121.6(12)
C18 C19 C22 C23 -101.8(13)
C20 C19 C22 C23 18.9(16)
C21 C19 C22 C23 138.2(12)
C18 C19 C22 N5 75.0(11)
C20 C19 C22 N5 -164.2(9)
C21 C19 C22 N5 -45.0(13)
N5 C22 C23 C24 0.2(13)
C19 C22 C23 C24 177.4(11)
C22 C23 C24 C25 0.0(13)
C23 C24 C25 N5 -0.2(12)
C23 C24 C25 C26 176.9(11)
C24 C25 C26 N6 -179.9(11)
N5 C25 C26 N6 -3.2(15)
C34 C27 C28 C29 0.9(14)
N6 C27 C28 C29 -175.5(9)
C27 C28 C29 C31 -1.2(15)
C27 C28 C29 C30 178.0(10)
C28 C29 C31 C33 0.2(15)
C30 C29 C31 C33 -179.0(10)
C28 C29 C31 C32 179.4(10)
C30 C29 C31 C32 0.2(16)
C29 C31 C33 C34 1.0(15)
C32 C31 C33 C34 -178.2(10)
C31 C33 C34 C27 -1.3(14)
C31 C33 C34 N7 175.9(8)
C28 C27 C34 C33 0.4(12)
N6 C27 C34 C33 177.0(8)
C28 C27 C34 N7 -176.9(8)
N6 C27 C34 N7 -0.3(11)
N7 C35 C36 C37 174.2(9)
N7 C35 C36 N8 2.4(13)
N8 C36 C37 C38 -1.4(11)
C35 C36 C37 C38 -173.7(9)
C36 C37 C38 C39 1.0(11)
C37 C38 C39 N8 -0.2(11)
C37 C38 C39 C40 176.5(9)
N8 C39 C40 C1 -51.6(11)
C38 C39 C40 C1 131.9(10)
N8 C39 C40 C42 68.1(11)
C38 C39 C40 C42 -108.4(11)
N8 C39 C40 C41 -173.7(9)
C38 C39 C40 C41 9.9(14)
N1 C1 C40 C39 54.4(11)
C2 C1 C40 C39 -131.3(9)
N1 C1 C40 C42 -64.7(10)
C2 C1 C40 C42 109.5(10)
N1 C1 C40 C41 176.3(8)
C2 C1 C40 C41 -9.4(13)
N9 C43 C44 C45 1(2)
C43 C44 C45 C46 -1(3)
C44 C45 C46 C47 2(2)
C45 C46 C47 N9 -5.1(19)
C52 C48 C49 C50 -1.7(13)
Zr1 C48 C49 C50 -68.3(8)
C52 C48 C49 Zr1 66.6(8)
C48 C49 C50 C51 2.1(14)
Zr1 C49 C50 C51 -64.9(9)
C48 C49 C50 Zr1 67.1(8)
C49 C50 C51 C52 -1.7(13)
Zr1 C50 C51 C52 -66.1(8)
C49 C50 C51 Zr1 64.4(8)
C49 C48 C52 C51 0.6(13)
Zr1 C48 C52 C51 67.6(8)
C49 C48 C52 Zr1 -67.0(8)
C50 C51 C52 C48 0.7(13)
Zr1 C51 C52 C48 -67.2(8)
C50 C51 C52 Zr1 68.0(8)
C57 C53 C54 C55 0.0(17)
Zr1 C53 C54 C55 66.1(9)
C57 C53 C54 Zr1 -66.1(10)
C53 C54 C55 C56 1.7(15)
Zr1 C54 C55 C56 69.1(8)
C53 C54 C55 Zr1 -67.4(11)
C54 C55 C56 C57 -2.8(14)
Zr1 C55 C56 C57 65.0(9)
C54 C55 C56 Zr1 -67.8(9)
C55 C56 C57 C53 2.8(15)
Zr1 C56 C57 C53 66.6(9)
C55 C56 C57 Zr1 -63.8(9)
C54 C53 C57 C56 -1.7(16)
Zr1 C53 C57 C56 -67.0(9)
C54 C53 C57 Zr1 65.2(10)
C63 C58 C59 C60 1(3)
C58 C59 C60 C61 -2(4)
C59 C60 C61 C62 1(4)
C60 C61 C62 C63 1(4)
C61 C62 C63 C58 -2(4)
C59 C58 C63 C62 1(3)
O3 C64 C65 C66 -22(4)
C64 C65 C66 C67 10(4)
C65 C66 C67 O3 6(5)
N10 C68 C69 C70 -27(9)
C72 C68 C69 C70 -5(4)
C68 C69 C70 C71 2(5)
C69 C70 C71 C72 4(4)
C70 C71 C72 N10 9(8)
C70 C71 C72 C68 -6(4)
C69 C68 C72 N10 -145(11)
N10 C68 C72 C71 152(11)
C69 C68 C72 C71 7(4)
N11 C73 C74 C75 1(2)
C73 C74 C75 C76 -2(3)
C74 C75 C76 C77 4(4)
C75 C76 C77 N11 -7(4)
N12 C78 C79 C80 13(3)
C78 C79 C80 C81 -13(3)
C79 C80 C81 C82 6(3)
C80 C81 C82 N12 2(3)
C2 C1 N1 C4 0.7(9)
C40 C1 N1 C4 175.9(7)
C2 C1 N1 U1 160.1(6)
C40 C1 N1 U1 -24.6(12)
C3 C4 N1 C1 -0.1(9)
C5 C4 N1 C1 -176.2(7)
C3 C4 N1 U1 -164.4(6)
C5 C4 N1 U1 19.5(9)
C4 C5 N2 C6 177.5(8)
C4 C5 N2 U1 -13.3(11)
C7 C6 N2 C5 58.2(13)
C13 C6 N2 C5 -121.2(10)
C7 C6 N2 U1 -108.7(9)
C13 C6 N2 U1 71.8(11)
C15 C14 N3 C13 178.2(9)
C12 C13 N3 C14 -51.6(14)
C6 C13 N3 C14 130.5(10)
C16 C15 N4 C18 1.0(12)
C14 C15 N4 C18 -176.9(9)
C17 C18 N4 C15 -0.3(11)
C19 C18 N4 C15 178.4(9)
C23 C22 N5 C25 -0.3(12)
C19 C22 N5 C25 -177.8(9)
C24 C25 N5 C22 0.3(11)
C26 C25 N5 C22 -177.1(9)
C25 C26 N6 C27 -179.2(8)
C34 C27 N6 C26 -159.7(8)
C28 C27 N6 C26 16.7(13)
C36 C35 N7 C34 -175.7(8)
C36 C35 N7 U1 13.7(10)
C33 C34 N7 C35 -51.4(11)
C27 C34 N7 C35 125.8(8)
C33 C34 N7 U1 116.7(8)
C27 C34 N7 U1 -66.2(10)
C38 C39 N8 C36 -0.6(10)
C40 C39 N8 C36 -177.7(8)
C38 C39 N8 U1 -162.8(6)
C40 C39 N8 U1 20.2(13)
C37 C36 N8 C39 1.3(10)
C35 C36 N8 C39 174.4(8)
C37 C36 N8 U1 168.0(6)
C35 C36 N8 U1 -18.9(10)
C46 C47 N9 C43 5.6(16)
C46 C47 N9 U1 178.1(8)
C44 C43 N9 C47 -3.6(17)
C44 C43 N9 U1 -176.4(10)
C69 C68 N10 C72 43(12)
C71 C72 N10 C68 -34(13)
C74 C73 N11 C77 -4(3)
C76 C77 N11 C73 6(4)
C81 C82 N12 C78 -3(3)
C79 C78 N12 C82 -5(3)
C66 C67 O3 C64 -18(4)
C65 C64 O3 C67 25(4)
U1 O2 Zr1 Cl1 -86(3)
U1 O2 Zr1 C52 53(3)
U1 O2 Zr1 C48 37(3)
U1 O2 Zr1 C49 6(3)
U1 O2 Zr1 C55 137(3)
U1 O2 Zr1 C51 28(3)
U1 O2 Zr1 C54 144(3)
U1 O2 Zr1 C50 -5(3)
U1 O2 Zr1 C53 -174(3)
U1 O2 Zr1 C57 -169(3)
U1 O2 Zr1 C56 164(3)
C48 C52 Zr1 O2 -30.9(9)
C51 C52 Zr1 O2 -146.3(7)
C48 C52 Zr1 Cl1 90.9(9)
C51 C52 Zr1 Cl1 -24.5(9)
C51 C52 Zr1 C48 -115.4(11)
C48 C52 Zr1 C49 37.6(7)
C51 C52 Zr1 C49 -77.8(8)
C48 C52 Zr1 C55 -124.9(9)
C51 C52 Zr1 C55 119.7(8)
C48 C52 Zr1 C51 115.4(11)
C48 C52 Zr1 C54 -158.0(10)
C51 C52 Zr1 C54 86.6(9)
C48 C52 Zr1 C50 78.1(9)
C51 C52 Zr1 C50 -37.3(7)
C48 C52 Zr1 C53 -173.9(9)
C51 C52 Zr1 C53 70.7(8)
C48 C52 Zr1 C57 -150.4(8)
C51 C52 Zr1 C57 94.2(8)
C48 C52 Zr1 C56 -117.9(8)
C51 C52 Zr1 C56 126.7(8)
C52 C48 Zr1 O2 151.3(8)
C49 C48 Zr1 O2 -95.0(7)
C52 C48 Zr1 Cl1 -114.0(8)
C49 C48 Zr1 Cl1 -0.2(8)
C49 C48 Zr1 C52 113.7(10)
C52 C48 Zr1 C49 -113.7(10)
C52 C48 Zr1 C55 55.5(9)
C49 C48 Zr1 C55 169.3(7)
C52 C48 Zr1 C51 -37.1(7)
C49 C48 Zr1 C51 76.7(8)
C52 C48 Zr1 C54 22.4(9)
C49 C48 Zr1 C54 136.1(8)
C52 C48 Zr1 C50 -76.8(8)
C49 C48 Zr1 C50 36.9(7)
C52 C48 Zr1 C53 8.6(12)
C49 C48 Zr1 C53 122.3(9)
C52 C48 Zr1 C57 59.8(12)
C49 C48 Zr1 C57 173.6(9)
C52 C48 Zr1 C56 79.2(8)
C49 C48 Zr1 C56 -167.1(7)
C48 C49 Zr1 O2 82.4(7)
C50 C49 Zr1 O2 -162.7(8)
C48 C49 Zr1 Cl1 179.8(7)
C50 C49 Zr1 Cl1 -65.2(8)
C48 C49 Zr1 C52 -37.6(7)
C50 C49 Zr1 C52 77.3(8)
C50 C49 Zr1 C48 115.0(10)
C48 C49 Zr1 C55 -14.1(10)
C50 C49 Zr1 C55 100.8(9)
C48 C49 Zr1 C51 -78.7(8)
C50 C49 Zr1 C51 36.3(7)
C48 C49 Zr1 C54 -57.0(10)
C50 C49 Zr1 C54 58.0(11)
C48 C49 Zr1 C50 -115.0(10)
C48 C49 Zr1 C53 -97.6(13)
C50 C49 Zr1 C53 17.3(14)
C48 C49 Zr1 C57 -156(3)
C50 C49 Zr1 C57 -41(4)
C48 C49 Zr1 C56 25.5(12)
C50 C49 Zr1 C56 140.5(9)
C56 C55 Zr1 O2 57.0(9)
C54 C55 Zr1 O2 169.8(10)
C56 C55 Zr1 Cl1 -50.6(10)
C54 C55 Zr1 Cl1 62.2(11)
C56 C55 Zr1 C52 168.0(10)
C54 C55 Zr1 C52 -79.3(10)
C56 C55 Zr1 C48 141.7(9)
C54 C55 Zr1 C48 -105.5(10)
C56 C55 Zr1 C49 149.2(8)
C54 C55 Zr1 C49 -98.0(11)
C56 C55 Zr1 C51 -163.9(9)
C54 C55 Zr1 C51 -51.2(11)
C56 C55 Zr1 C54 -112.8(14)
C56 C55 Zr1 C50 -168.4(8)
C54 C55 Zr1 C50 -55.6(12)
C56 C55 Zr1 C53 -76.4(10)
C54 C55 Zr1 C53 36.4(9)
C56 C55 Zr1 C57 -36.0(8)
C54 C55 Zr1 C57 76.8(11)
C54 C55 Zr1 C56 112.8(14)
C50 C51 Zr1 O2 -64.7(10)
C52 C51 Zr1 O2 48.6(10)
C50 C51 Zr1 Cl1 48.1(8)
C52 C51 Zr1 Cl1 161.4(7)
C50 C51 Zr1 C52 -113.3(11)
C50 C51 Zr1 C48 -76.8(9)
C52 C51 Zr1 C48 36.5(8)
C50 C51 Zr1 C49 -36.6(8)
C52 C51 Zr1 C49 76.7(8)
C50 C51 Zr1 C55 -173.4(8)
C52 C51 Zr1 C55 -60.2(8)
C50 C51 Zr1 C54 160.9(10)
C52 C51 Zr1 C54 -85.8(9)
C52 C51 Zr1 C50 113.3(11)
C50 C51 Zr1 C53 132.5(9)
C52 C51 Zr1 C53 -114.2(9)
C50 C51 Zr1 C57 135.2(8)
C52 C51 Zr1 C57 -111.5(8)
C50 C51 Zr1 C56 175.6(8)
C52 C51 Zr1 C56 -71.1(9)
C53 C54 Zr1 O2 102.4(10)
C55 C54 Zr1 O2 -13.1(13)
C53 C54 Zr1 Cl1 -21.0(10)
C55 C54 Zr1 Cl1 -136.4(9)
C53 C54 Zr1 C52 -150.1(10)
C55 C54 Zr1 C52 94.4(10)
C53 C54 Zr1 C48 -162.1(9)
C55 C54 Zr1 C48 82.4(10)
C53 C54 Zr1 C49 -134.4(9)
C55 C54 Zr1 C49 110.1(9)
C53 C54 Zr1 C55 115.5(13)
C53 C54 Zr1 C51 -116.8(10)
C55 C54 Zr1 C51 127.8(11)
C53 C54 Zr1 C50 -106.4(9)
C55 C54 Zr1 C50 138.2(9)
C55 C54 Zr1 C53 -115.5(13)
C53 C54 Zr1 C57 37.1(9)
C55 C54 Zr1 C57 -78.4(9)
C53 C54 Zr1 C56 77.5(10)
C55 C54 Zr1 C56 -37.9(9)
C51 C50 Zr1 O2 135.5(8)
C49 C50 Zr1 O2 19.6(9)
C51 C50 Zr1 Cl1 -131.8(8)
C49 C50 Zr1 Cl1 112.4(8)
C51 C50 Zr1 C52 38.4(7)
C49 C50 Zr1 C52 -77.5(8)
C51 C50 Zr1 C48 78.9(8)
C49 C50 Zr1 C48 -37.0(7)
C51 C50 Zr1 C49 115.8(11)
C51 C50 Zr1 C55 8.4(11)
C49 C50 Zr1 C55 -107.4(9)
C49 C50 Zr1 C51 -115.8(11)
C51 C50 Zr1 C54 -19.6(10)
C49 C50 Zr1 C54 -135.4(9)
C51 C50 Zr1 C53 -53.3(10)
C49 C50 Zr1 C53 -169.1(9)
C51 C50 Zr1 C57 -71.6(11)
C49 C50 Zr1 C57 172.5(9)
C51 C50 Zr1 C56 -10.2(18)
C49 C50 Zr1 C56 -126.1(15)
C54 C53 Zr1 O2 -104.3(10)
C57 C53 Zr1 O2 11.0(14)
C54 C53 Zr1 Cl1 160.8(9)
C57 C53 Zr1 Cl1 -83.9(11)
C54 C53 Zr1 C52 30.2(10)
C57 C53 Zr1 C52 145.4(11)
C54 C53 Zr1 C48 25.5(13)
C57 C53 Zr1 C48 140.7(10)
C54 C53 Zr1 C49 75.7(13)
C57 C53 Zr1 C49 -169.0(10)
C54 C53 Zr1 C55 -37.3(8)
C57 C53 Zr1 C55 78.0(11)
C54 C53 Zr1 C51 60.7(10)
C57 C53 Zr1 C51 175.9(11)
C57 C53 Zr1 C54 115.2(15)
C54 C53 Zr1 C50 85.6(10)
C57 C53 Zr1 C50 -159.1(10)
C54 C53 Zr1 C57 -115.2(15)
C54 C53 Zr1 C56 -77.7(10)
C57 C53 Zr1 C56 37.5(9)
C56 C57 Zr1 O2 -57.6(8)
C53 C57 Zr1 O2 -171.4(11)
C56 C57 Zr1 Cl1 -154.3(8)
C53 C57 Zr1 Cl1 91.9(11)
C56 C57 Zr1 C52 67.9(9)
C53 C57 Zr1 C52 -45.9(13)
C56 C57 Zr1 C48 30.9(14)
C53 C57 Zr1 C48 -82.9(14)
C56 C57 Zr1 C49 -179(78)
C53 C57 Zr1 C49 67(4)
C56 C57 Zr1 C55 36.1(7)
C53 C57 Zr1 C55 -77.7(12)
C56 C57 Zr1 C51 108.8(8)
C53 C57 Zr1 C51 -5.0(14)
C56 C57 Zr1 C54 77.1(10)
C53 C57 Zr1 C54 -36.7(11)
C56 C57 Zr1 C50 146.4(7)
C53 C57 Zr1 C50 32.6(15)
C56 C57 Zr1 C53 113.8(15)
C53 C57 Zr1 C56 -113.8(15)
C55 C56 Zr1 O2 -121.9(9)
C57 C56 Zr1 O2 121.3(8)
C55 C56 Zr1 Cl1 144.1(8)
C57 C56 Zr1 Cl1 27.3(8)
C55 C56 Zr1 C52 -13.0(10)
C57 C56 Zr1 C52 -129.8(8)
C55 C56 Zr1 C48 -47.5(10)
C57 C56 Zr1 C48 -164.3(8)
C55 C56 Zr1 C49 -63.6(13)
C57 C56 Zr1 C49 179.6(9)
C57 C56 Zr1 C55 -116.8(13)
C55 C56 Zr1 C51 20.6(11)
C57 C56 Zr1 C51 -96.2(9)
C55 C56 Zr1 C54 38.6(10)
C57 C56 Zr1 C54 -78.2(10)
C55 C56 Zr1 C50 27.5(19)
C57 C56 Zr1 C50 -89.3(15)
C55 C56 Zr1 C53 79.0(10)
C57 C56 Zr1 C53 -37.8(10)
C55 C56 Zr1 C57 116.8(13)
Zr1 O2 U1 O1 178(23)
Zr1 O2 U1 N8 -52(3)
Zr1 O2 U1 N1 19(3)
Zr1 O2 U1 N9 161(3)
Zr1 O2 U1 N2 86(3)
Zr1 O2 U1 N7 -119(3)
C39 N8 U1 O1 -87.3(8)
C36 N8 U1 O1 111.7(6)
C39 N8 U1 O2 95.2(8)
C36 N8 U1 O2 -65.7(6)
C39 N8 U1 N1 6.9(8)
C36 N8 U1 N1 -154.1(6)
C39 N8 U1 N9 -179.6(7)
C36 N8 U1 N9 19.4(8)
C39 N8 U1 N2 18.6(10)
C36 N8 U1 N2 -142.4(6)
C39 N8 U1 N7 178.4(9)
C36 N8 U1 N7 17.5(6)
C1 N1 U1 O1 88.0(8)
C4 N1 U1 O1 -113.7(5)
C1 N1 U1 O2 -93.2(8)
C4 N1 U1 O2 65.1(5)
C1 N1 U1 N8 -4.7(7)
C4 N1 U1 N8 153.6(6)
C1 N1 U1 N9 -179.0(7)
C4 N1 U1 N9 -20.7(7)
C1 N1 U1 N2 -176.0(8)
C4 N1 U1 N2 -17.7(5)
C1 N1 U1 N7 -16.2(9)
C4 N1 U1 N7 142.2(5)
C47 N9 U1 O1 -10.3(8)
C43 N9 U1 O1 162.0(8)
C47 N9 U1 O2 168.7(8)
C43 N9 U1 O2 -18.9(8)
C47 N9 U1 N8 83.9(9)
C43 N9 U1 N8 -103.7(8)
C47 N9 U1 N1 -106.0(8)
C43 N9 U1 N1 66.4(9)
C47 N9 U1 N2 -108.8(8)
C43 N9 U1 N2 63.5(7)
C47 N9 U1 N7 85.7(7)
C43 N9 U1 N7 -101.9(8)
C5 N2 U1 O1 108.6(6)
C6 N2 U1 O1 -83.9(7)
C5 N2 U1 O2 -74.8(6)
C6 N2 U1 O2 92.8(7)
C5 N2 U1 N8 3.9(8)
C6 N2 U1 N8 171.5(6)
C5 N2 U1 N1 16.0(6)
C6 N2 U1 N1 -176.5(8)
C5 N2 U1 N9 -166.0(7)
C6 N2 U1 N9 1.6(7)
C5 N2 U1 N7 -135.1(6)
C6 N2 U1 N7 32.5(10)
C35 N7 U1 O1 -108.3(6)
C34 N7 U1 O1 83.1(7)
C35 N7 U1 O2 74.7(6)
C34 N7 U1 O2 -93.9(7)
C35 N7 U1 N8 -16.0(5)
C34 N7 U1 N8 175.4(8)
C35 N7 U1 N1 -4.2(7)
C34 N7 U1 N1 -172.8(7)
C35 N7 U1 N9 165.1(6)
C34 N7 U1 N9 -3.5(7)
C35 N7 U1 N2 134.9(6)
C34 N7 U1 N2 -33.7(10)
